data_4500482
loop_
_publ_author_name
'Kathalikkattil, Amal Cherian'
'Bisht, Kamal Kumar'
'Aliaga-Alcalde, N\'uria'
'Suresh, Eringathodi'

_publ_section_title
;
 Synthesis, Magnetic Properties, and Structural Investigation of
 Mixed-Ligand Cu(II) Helical Coordination Polymers with an Amino Acid
 Backbone and N-Donor Propping: 1-D Helical, 2-D Hexagonal Net (hcb), and
 3-DinsTopologies
;
_journal_issue 5
_journal_name_full 'Crystal Growth &amp; Design'
_journal_page_first 1631
_journal_paper_doi 10.1021/cg101587h
_journal_volume 11
_journal_year 2011
_chemical_formula_sum 'C11 H12 Cu N3 O5'
_chemical_formula_weight 329.78
_chemical_name_systematic
; 
 ? 
;
_space_group_IT_number 18
_symmetry_cell_setting orthorhombic
_symmetry_space_group_name_Hall 'P 2 2ab'
_symmetry_space_group_name_H-M 'P 21 21 2'
_atom_sites_solution_hydrogens geom
_atom_sites_solution_primary direct
_atom_sites_solution_secondary difmap
_audit_creation_method SHELXL-97
_cell_angle_alpha 90.00
_cell_angle_beta 90.00
_cell_angle_gamma 90.00
_cell_formula_units_Z 4
_cell_length_a 23.234(6)
_cell_length_b 5.1735(12)
_cell_length_c 11.294(3)
_cell_measurement_reflns_used 3173
_cell_measurement_temperature 293(2)
_cell_measurement_theta_max 24.50
_cell_measurement_theta_min 2.52
_cell_volume 1357.6(6)
_computing_cell_refinement 'BRUKER SMART'
_computing_data_collection 'BRUKER SMART'
_computing_data_reduction 'BRUKER SAINT'
_computing_molecular_graphics ORTEP
_computing_structure_refinement 'SHELXL-97 (Sheldrick, 1997)'
_computing_structure_solution 'SHELXS-97 (Sheldrick, 1990)'
_diffrn_ambient_temperature 293(2)
_diffrn_measured_fraction_theta_full 0.995
_diffrn_measured_fraction_theta_max 0.995
_diffrn_measurement_device_type 'BRUKER SMART APEX CCD DIFFRACTOMETER'
_diffrn_measurement_method 'OMEGA-PHI SCAN'
_diffrn_radiation_monochromator graphite
_diffrn_radiation_source 'fine-focus sealed tube'
_diffrn_radiation_type MoK\a
_diffrn_radiation_wavelength 0.71073
_diffrn_reflns_av_R_equivalents 0.0640
_diffrn_reflns_av_sigmaI/netI 0.0625
_diffrn_reflns_limit_h_max 26
_diffrn_reflns_limit_h_min -27
_diffrn_reflns_limit_k_max 6
_diffrn_reflns_limit_k_min -6
_diffrn_reflns_limit_l_max 13
_diffrn_reflns_limit_l_min -13
_diffrn_reflns_number 9396
_diffrn_reflns_theta_full 24.99
_diffrn_reflns_theta_max 24.99
_diffrn_reflns_theta_min 1.75
_exptl_absorpt_coefficient_mu 1.631
_exptl_absorpt_correction_T_max 0.9376
_exptl_absorpt_correction_T_min 0.6404
_exptl_absorpt_correction_type multi-scan
_exptl_absorpt_process_details 'BRUKER SADABS'
_exptl_crystal_colour blue
_exptl_crystal_density_diffrn 1.613
_exptl_crystal_density_method 'not measured'
_exptl_crystal_description plates
_exptl_crystal_F_000 672
_exptl_crystal_size_max 0.30
_exptl_crystal_size_mid 0.12
_exptl_crystal_size_min 0.04
_refine_diff_density_max 1.127
_refine_diff_density_min -1.009
_refine_diff_density_rms 0.138
_refine_ls_abs_structure_details 'Flack H D (1983), Acta Cryst. A39, 876-881'
_refine_ls_abs_structure_Flack 0.10(5)
_refine_ls_extinction_method none
_refine_ls_goodness_of_fit_ref 1.200
_refine_ls_hydrogen_treatment constr
_refine_ls_matrix_type full
_refine_ls_number_parameters 182
_refine_ls_number_reflns 2353
_refine_ls_number_restraints 0
_refine_ls_restrained_S_all 1.200
_refine_ls_R_factor_all 0.0888
_refine_ls_R_factor_gt 0.0842
_refine_ls_shift/su_max 0.000
_refine_ls_shift/su_mean 0.000
_refine_ls_structure_factor_coef Fsqd
_refine_ls_weighting_details 'calc w=1/[\s^2^(Fo^2^)+(0.0621P)^2^+9.0569P] where P=(Fo^2^+2Fc^2^)/3'
_refine_ls_weighting_scheme calc
_refine_ls_wR_factor_gt 0.1778
_refine_ls_wR_factor_ref 0.1800
_reflns_number_gt 2228
_reflns_number_total 2353
_reflns_threshold_expression >2sigma(I)
_cod_data_source_file cg101587h_si_002.cif
_cod_data_source_block 109htf(compound2)
_cod_depositor_comments
;
The following automatic conversions were performed:

'_symmetry_cell_setting' value 'ORTHORHOMBIC' changed to
'orthorhombic' according to
/home/saulius/struct/CIF-dictionaries/cif_core.dic dictionary named
'cif_core.dic' version 2.4.1 from
2010-06-29.

'_exptl_absorpt_correction_type' value 'MULTI-SCAN'
changed to 'multi-scan' according to
/home/saulius/struct/CIF-dictionaries/cif_core.dic dictionary named
'cif_core.dic' version 2.4.1 from 2010-06-29.

Automatic conversion script
Id: cif_fix_values 1715 2011-07-08 13:25:40Z adriana 
;
_cod_original_sg_symbol_H-M P2(1)2(1)2
_cod_database_code 4500482

loop_
_symmetry_equiv_pos_as_xyz
'x, y, z'
'-x, -y, z'
'-x+1/2, y+1/2, -z'
'x+1/2, -y+1/2, -z'

loop_
_atom_site_label
_atom_site_type_symbol
_atom_site_fract_x
_atom_site_fract_y
_atom_site_fract_z
_atom_site_U_iso_or_equiv
_atom_site_adp_type
_atom_site_occupancy
_atom_site_calc_flag
_atom_site_refinement_flags
Cu1 Cu 0.73724(5) 0.97332(18) 0.70654(9) 0.0231(3) Uani 1 d .
O1 O 0.7255(3) 0.7096(11) 0.5398(5) 0.0246(15) Uani 1 d .
O2 O 0.6992(3) 0.6804(16) 0.3516(5) 0.0369(19) Uani 1 d .
O3 O 0.6697(3) 0.7803(13) 0.7668(6) 0.0299(17) Uani 1 d .
O4 O 0.5906(3) 0.6256(14) 0.6879(7) 0.0384(18) Uani 1 d .
O5 O 0.5000 0.5000 0.5491(14) 0.113(7) Uani 1 d S
O6 O 0.5000 0.0000 0.380(2) 0.42(5) Uani 1 d S
N1 N 0.6764(4) 1.1866(17) 0.6294(7) 0.031(2) Uani 1 d .
H1A H 0.6642 1.3118 0.6787 0.037 Uiso 1 calc R
H1B H 0.6899 1.2605 0.5629 0.037 Uiso 1 calc R
N2 N 0.7895(3) 0.8281(15) 0.8281(6) 0.0217(17) Uani 1 d .
N3 N 0.8593(3) 0.8214(16) 0.9537(7) 0.0271(19) Uani 1 d .
C1 C 0.6920(4) 0.7522(19) 0.4567(9) 0.029(2) Uani 1 d .
C2 C 0.6378(5) 0.908(2) 0.4780(9) 0.034(3) Uani 1 d .
H2A H 0.6380 1.0547 0.4243 0.040 Uiso 1 calc R
H2B H 0.6049 0.8016 0.4575 0.040 Uiso 1 calc R
C3 C 0.6292(4) 1.008(2) 0.6016(8) 0.031(2) Uani 1 d .
H3 H 0.5925 1.1005 0.6062 0.037 Uiso 1 calc R
C4 C 0.6296(4) 0.7867(18) 0.6929(9) 0.027(2) Uani 1 d .
C5 C 0.7799(5) 0.625(2) 0.9038(9) 0.035(3) Uani 1 d .
H5 H 0.7488 0.5123 0.9009 0.042 Uiso 1 calc R
C6 C 0.8236(5) 0.616(2) 0.9837(8) 0.032(3) Uani 1 d .
H6 H 0.8285 0.4984 1.0451 0.039 Uiso 1 calc R
C7 C 0.8368(4) 0.9348(19) 0.8608(8) 0.028(2) Uani 1 d .
H7 H 0.8532 1.0764 0.8229 0.034 Uiso 1 calc R
C8 C 0.9113(5) 0.898(2) 1.0191(10) 0.040(3) Uani 1 d .
H8A H 0.9009 0.9364 1.1004 0.048 Uiso 1 calc R
H8B H 0.9268 1.0544 0.9842 0.048 Uiso 1 calc R
C9 C 0.9574(4) 0.691(2) 1.0187(8) 0.030(2) Uani 1 d .
C10 C 0.9788(4) 0.594(2) 1.1223(10) 0.039(3) Uani 1 d .
H10 H 0.9646 0.6546 1.1941 0.047 Uiso 1 calc R
C11 C 0.9788(5) 0.591(2) 0.9134(10) 0.046(3) Uani 1 d .
H11 H 0.9641 0.6499 0.8417 0.055 Uiso 1 calc R

loop_
_atom_site_aniso_label
_atom_site_aniso_U_11
_atom_site_aniso_U_22
_atom_site_aniso_U_33
_atom_site_aniso_U_23
_atom_site_aniso_U_13
_atom_site_aniso_U_12
Cu1 0.0373(6) 0.0137(5) 0.0182(5) 0.0042(5) 0.0000(5) -0.0022(5)
O1 0.035(4) 0.016(3) 0.022(3) -0.007(3) -0.001(3) 0.005(3)
O2 0.049(5) 0.055(5) 0.007(3) -0.008(3) -0.006(3) 0.007(4)
O3 0.026(4) 0.034(4) 0.030(4) 0.017(3) 0.004(3) -0.002(3)
O4 0.036(4) 0.038(4) 0.041(5) 0.000(4) -0.002(4) -0.007(3)
O5 0.074(10) 0.19(2) 0.075(10) 0.000 0.000 -0.036(15)
O6 0.21(3) 0.95(14) 0.103(19) 0.000 0.000 0.33(6)
N1 0.045(5) 0.022(5) 0.025(5) 0.005(4) 0.014(4) 0.008(4)
N2 0.012(4) 0.037(5) 0.017(4) 0.016(3) -0.003(3) 0.003(3)
N3 0.027(4) 0.027(4) 0.027(4) 0.014(4) -0.002(4) -0.001(4)
C1 0.031(5) 0.023(5) 0.032(5) -0.002(4) 0.005(5) -0.003(4)
C2 0.039(6) 0.037(6) 0.025(5) -0.002(4) -0.003(5) 0.011(5)
C3 0.027(5) 0.034(6) 0.031(5) -0.001(5) 0.006(4) 0.011(5)
C4 0.023(5) 0.034(5) 0.023(5) -0.010(5) -0.002(5) 0.010(4)
C5 0.042(7) 0.029(5) 0.032(5) 0.003(5) 0.005(5) -0.006(4)
C6 0.049(7) 0.034(6) 0.014(5) 0.015(4) 0.004(5) 0.005(5)
C7 0.031(6) 0.025(5) 0.029(5) 0.017(4) -0.001(4) 0.003(4)
C8 0.043(7) 0.034(6) 0.043(6) -0.004(5) 0.000(5) 0.007(5)
C9 0.022(5) 0.045(6) 0.024(5) -0.006(5) -0.003(4) -0.001(5)
C10 0.026(6) 0.060(8) 0.030(5) -0.009(5) -0.002(4) 0.000(5)
C11 0.054(8) 0.052(8) 0.030(6) 0.005(5) -0.013(5) 0.016(5)

loop_
_atom_type_symbol
_atom_type_description
_atom_type_scat_dispersion_real
_atom_type_scat_dispersion_imag
_atom_type_scat_source
C C 0.0033 0.0016 'International Tables Vol C Tables 4.2.6.8 and 6.1.1.4'
H H 0.0000 0.0000 'International Tables Vol C Tables 4.2.6.8 and 6.1.1.4'
N N 0.0061 0.0033 'International Tables Vol C Tables 4.2.6.8 and 6.1.1.4'
O O 0.0106 0.0060 'International Tables Vol C Tables 4.2.6.8 and 6.1.1.4'
Cu Cu 0.3201 1.2651 'International Tables Vol C Tables 4.2.6.8 and 6.1.1.4'

loop_
_geom_angle_atom_site_label_1
_geom_angle_atom_site_label_2
_geom_angle_atom_site_label_3
_geom_angle
_geom_angle_site_symmetry_1
_geom_angle_site_symmetry_3
O2 Cu1 N2 88.7(3) 3_656 .
O2 Cu1 O3 176.7(3) 3_656 .
N2 Cu1 O3 93.3(3) . .
O2 Cu1 N1 95.0(3) 3_656 .
N2 Cu1 N1 161.3(3) . .
O3 Cu1 N1 82.3(3) . .
O2 Cu1 O1 98.0(3) 3_656 .
N2 Cu1 O1 114.1(3) . .
O3 Cu1 O1 83.7(3) . .
N1 Cu1 O1 83.6(3) . .
C1 O1 Cu1 125.4(6) . .
C1 O2 Cu1 125.8(7) . 3_646
C4 O3 Cu1 110.3(6) . .
C3 N1 Cu1 106.0(6) . .
C3 N1 H1A 110.5 . .
Cu1 N1 H1A 110.5 . .
C3 N1 H1B 110.5 . .
Cu1 N1 H1B 110.5 . .
H1A N1 H1B 108.7 . .
C7 N2 C5 106.8(8) . .
C7 N2 Cu1 124.1(6) . .
C5 N2 Cu1 128.5(7) . .
C7 N3 C6 107.3(8) . .
C7 N3 C8 127.6(9) . .
C6 N3 C8 125.0(8) . .
O1 C1 O2 125.6(9) . .
O1 C1 C2 119.8(9) . .
O2 C1 C2 114.7(9) . .
C3 C2 C1 116.1(8) . .
C3 C2 H2A 108.3 . .
C1 C2 H2A 108.3 . .
C3 C2 H2B 108.3 . .
C1 C2 H2B 108.3 . .
H2A C2 H2B 107.4 . .
N1 C3 C2 108.5(8) . .
N1 C3 C4 108.7(7) . .
C2 C3 C4 111.5(9) . .
N1 C3 H3 109.4 . .
C2 C3 H3 109.4 . .
C4 C3 H3 109.4 . .
O4 C4 O3 124.0(9) . .
O4 C4 C3 117.9(8) . .
O3 C4 C3 118.0(8) . .
C6 C5 N2 108.6(9) . .
C6 C5 H5 125.7 . .
N2 C5 H5 125.7 . .
C5 C6 N3 105.0(8) . .
C5 C6 H6 127.5 . .
N3 C6 H6 127.5 . .
N2 C7 N3 112.3(8) . .
N2 C7 H7 123.8 . .
N3 C7 H7 123.8 . .
N3 C8 C9 113.0(9) . .
N3 C8 H8A 109.0 . .
C9 C8 H8A 109.0 . .
N3 C8 H8B 109.0 . .
C9 C8 H8B 109.0 . .
H8A C8 H8B 107.8 . .
C10 C9 C11 117.7(10) . .
C10 C9 C8 121.1(9) . .
C11 C9 C8 121.3(9) . .
C9 C10 C10 121.2(6) . 2_765
C9 C10 H10 119.4 . .
C10 C10 H10 119.4 2_765 .
C11 C11 C9 121.1(6) 2_765 .
C11 C11 H11 119.5 2_765 .
C9 C11 H11 119.5 . .

loop_
_geom_bond_atom_site_label_1
_geom_bond_atom_site_label_2
_geom_bond_distance
_geom_bond_site_symmetry_2
Cu1 O2 1.940(8) 3_656
Cu1 N2 1.981(7) .
Cu1 O3 1.981(6) .
Cu1 N1 1.994(9) .
Cu1 O1 2.341(6) .
O1 C1 1.238(12) .
O2 C1 1.255(12) .
O2 Cu1 1.940(8) 3_646
O3 C4 1.251(11) .
O4 C4 1.233(11) .
N1 C3 1.467(13) .
N1 H1A 0.9000 .
N1 H1B 0.9000 .
N2 C7 1.283(12) .
N2 C5 1.373(12) .
N3 C7 1.312(12) .
N3 C6 1.390(13) .
N3 C8 1.470(13) .
C1 C2 1.516(14) .
C2 C3 1.502(13) .
C2 H2A 0.9700 .
C2 H2B 0.9700 .
C3 C4 1.541(14) .
C3 H3 0.9800 .
C5 C6 1.359(15) .
C5 H5 0.9300 .
C6 H6 0.9300 .
C7 H7 0.9300 .
C8 C9 1.512(14) .
C8 H8A 0.9700 .
C8 H8B 0.9700 .
C9 C10 1.368(15) .
C9 C11 1.390(15) .
C10 C10 1.38(2) 2_765
C10 H10 0.9300 .
C11 C11 1.36(2) 2_765
C11 H11 0.9300 .
